data_4308398
loop_
_publ_author_name
'Bacchi, Alessia'
'Bosetti, Elsa'
'Carcelli, Mauro'
'Pelagatti, Paolo'
'Rogolino, Dominga'
'Pelizzi, Giancarlo'

_publ_section_title
;
 "Venetian Blinds" Mechanism of Solvation/Desolvation in Palladium(II)
 Wheel-and-Axle Organic--Inorganic Diols
;
_journal_coden_ASTM INOCAJ
_journal_issue 2
_journal_name_full 'Inorganic Chemistry'
_journal_page_first 431
_journal_page_last 442
_journal_paper_doi 10.1021/ic048896m
_journal_volume 44
_journal_year 2005
_chemical_formula_sum 'C45 H49 Cl N2 O4 Pd'
_chemical_formula_weight 823.71
_space_group_IT_number 1
_symmetry_cell_setting triclinic
_symmetry_space_group_name_Hall 'P 1'
_symmetry_space_group_name_H-M 'P 1'
_atom_sites_solution_hydrogens geom
_atom_sites_solution_primary direct
_atom_sites_solution_secondary difmap
_audit_creation_method SHELXL-97
_cell_angle_alpha 100.41(3)
_cell_angle_beta 96.37(3)
_cell_angle_gamma 98.95(4)
_cell_formula_units_Z 1
_cell_length_a 8.027(3)
_cell_length_b 11.255(3)
_cell_length_c 11.550(2)
_cell_measurement_temperature 293(2)
_cell_volume 1003.4(5)
_computing_molecular_graphics 'Ortep-3 for Windows (Farrugia, 1997)'
_computing_publication_material 'PARST -  M. Nardelli, J. Appl. Crystallogr. 1995, 28, 659'
_computing_structure_refinement 'SHELXL-97 (Sheldrick, 1997)'
_computing_structure_solution 'SIR97 (Altomare et al., 1997)'
_diffrn_ambient_temperature 293(2)
_diffrn_measured_fraction_theta_full 0.998
_diffrn_measured_fraction_theta_max 0.998
_diffrn_measurement_device_type 'Philips PW1100 diffractometer'
_diffrn_measurement_method '\q/2\q scan'
_diffrn_radiation_monochromator graphite
_diffrn_radiation_source 'fine-focus sealed tube'
_diffrn_radiation_type MoK\a
_diffrn_radiation_wavelength 0.71073
_diffrn_reflns_av_R_equivalents 0.0000
_diffrn_reflns_av_sigmaI/netI 0.1032
_diffrn_reflns_limit_h_max 10
_diffrn_reflns_limit_h_min 0
_diffrn_reflns_limit_k_max 14
_diffrn_reflns_limit_k_min -14
_diffrn_reflns_limit_l_max 15
_diffrn_reflns_limit_l_min -15
_diffrn_reflns_number 4847
_diffrn_reflns_theta_full 28.01
_diffrn_reflns_theta_max 28.01
_diffrn_reflns_theta_min 3.37
_diffrn_standards_interval_count 100
_diffrn_standards_number 1
_exptl_absorpt_coefficient_mu 0.574
_exptl_crystal_colour yellow
_exptl_crystal_density_diffrn 1.363
_exptl_crystal_density_method 'not measured'
_exptl_crystal_description prism
_exptl_crystal_F_000 428
_exptl_crystal_size_max .15
_exptl_crystal_size_mid .11
_exptl_crystal_size_min .04
_refine_diff_density_max 0.519
_refine_diff_density_min -0.430
_refine_diff_density_rms 0.069
_refine_ls_abs_structure_details 'Flack H D (1983), Acta Cryst. A39, 876-881'
_refine_ls_abs_structure_Flack -0.08(7)
_refine_ls_extinction_method none
_refine_ls_goodness_of_fit_ref 0.858
_refine_ls_hydrogen_treatment mixed
_refine_ls_matrix_type full
_refine_ls_number_parameters 481
_refine_ls_number_reflns 4847
_refine_ls_number_restraints 33
_refine_ls_restrained_S_all 0.858
_refine_ls_R_factor_all 0.0936
_refine_ls_R_factor_gt 0.0464
_refine_ls_shift/su_max 0.280
_refine_ls_shift/su_mean 0.031
_refine_ls_structure_factor_coef Fsqd
_refine_ls_weighting_details 'calc w=1/[\s^2^(Fo^2^)+(0.0393P)^2^+0.0000P] where P=(Fo^2^+2Fc^2^)/3'
_refine_ls_weighting_scheme calc
_refine_ls_wR_factor_gt 0.0819
_refine_ls_wR_factor_ref 0.0955
_reflns_number_gt 3065
_reflns_number_total 4847
_reflns_threshold_expression >2sigma(I)
_cod_data_source_file ic048896msi20040811_044420_07.cif
_cod_data_source_block 7
_cod_database_code 4308398

loop_
_symmetry_equiv_pos_as_xyz
'x, y, z'

loop_
_atom_site_label
_atom_site_type_symbol
_atom_site_fract_x
_atom_site_fract_y
_atom_site_fract_z
_atom_site_U_iso_or_equiv
_atom_site_adp_type
_atom_site_occupancy
_atom_site_symmetry_multiplicity
_atom_site_calc_flag
_atom_site_refinement_flags
_atom_site_disorder_assembly
_atom_site_disorder_group
Pd Pd 0.0002(3) 0.0012(2) 0.0010(2) 0.03916(16) Uani 1 1 d . . .
Cl1 Cl -0.1134(6) 0.0347(4) 0.1784(4) 0.0637(12) Uani 1 1 d . . .
N1 N 0.1635(15) -0.0963(11) 0.0773(10) 0.036(3) Uani 1 1 d . . .
N2 N -0.1480(15) 0.1065(11) -0.0718(11) 0.036(3) Uani 1 1 d . . .
O1 O 0.6400(14) -0.3010(10) 0.1798(10) 0.040(3) Uani 1 1 d . . .
H1 H 0.6870 -0.3595 0.1867 0.060 Uiso 1 1 calc R . .
O2 O -0.6396(14) 0.2963(11) -0.1833(10) 0.045(3) Uani 1 1 d . . .
H2 H -0.7127 0.3258 -0.2180 0.067 Uiso 1 1 calc R . .
O3 O 0.8698(13) -0.4467(11) 0.2421(11) 0.055(3) Uani 1 1 d . . .
O4 O -0.8627(16) 0.4428(13) -0.2474(10) 0.070(4) Uani 1 1 d . . .
C1 C 0.5065(18) -0.3005(13) 0.2489(11) 0.029(4) Uani 1 1 d . . .
C2 C 0.3774(19) -0.2348(13) 0.1806(12) 0.028(3) Uani 1 1 d . . .
C3 C 0.4331(17) -0.1371(15) 0.1347(13) 0.039(4) Uani 1 1 d . . .
H3 H 0.5504 -0.1119 0.1416 0.046 Uiso 1 1 calc R . .
C4 C 0.3330(17) -0.0726(12) 0.0795(12) 0.034(3) Uani 1 1 d U . .
H4 H 0.3816 -0.0114 0.0427 0.041 Uiso 1 1 calc R . .
C5 C 0.1025(18) -0.1877(13) 0.1249(13) 0.039(4) Uani 1 1 d . . .
H5 H -0.0152 -0.2094 0.1190 0.046 Uiso 1 1 calc R . .
C6 C 0.2018(18) -0.2534(13) 0.1829(14) 0.033(4) Uani 1 1 d . . .
H6 H 0.1523 -0.3104 0.2237 0.039 Uiso 1 1 calc R . .
C7 C 0.4195(18) -0.4356(12) 0.2475(12) 0.026(3) Uani 1 1 d . . .
C8 C 0.382(2) -0.5082(16) 0.1380(14) 0.045(4) Uani 1 1 d . . .
H8 H 0.4045 -0.4746 0.0724 0.055 Uiso 1 1 calc R . .
C9 C 0.312(2) -0.6272(16) 0.1213(12) 0.049(5) Uani 1 1 d . . .
H9 H 0.2834 -0.6738 0.0445 0.059 Uiso 1 1 calc R . .
C10 C 0.282(2) -0.6811(15) 0.2160(16) 0.057(5) Uani 1 1 d . . .
H10 H 0.2401 -0.7646 0.2055 0.068 Uiso 1 1 calc R . .
C11 C 0.319(2) -0.6040(14) 0.3314(14) 0.042(4) Uani 1 1 d . . .
H11 H 0.2895 -0.6372 0.3959 0.050 Uiso 1 1 calc R . .
C12 C 0.4002(17) -0.4778(12) 0.3524(11) 0.027(3) Uani 1 1 d U . .
H12 H 0.4361 -0.4292 0.4278 0.032 Uiso 1 1 calc R . .
C13 C 0.554(2) -0.2319(14) 0.3704(14) 0.034(4) Uani 1 1 d . . .
C14 C 0.450(2) -0.1972(15) 0.4544(16) 0.052(5) Uani 1 1 d . . .
H14 H 0.3334 -0.2229 0.4329 0.063 Uiso 1 1 calc R . .
C15 C 0.506(3) -0.1291(17) 0.5650(17) 0.065(6) Uani 1 1 d . . .
H15 H 0.4233 -0.1144 0.6136 0.078 Uiso 1 1 calc R . .
C16 C 0.670(2) -0.0799(15) 0.6123(15) 0.056(5) Uani 1 1 d . . .
H16 H 0.7035 -0.0317 0.6882 0.067 Uiso 1 1 calc R . .
C17 C 0.780(3) -0.1094(16) 0.5358(16) 0.077(7) Uani 1 1 d . . .
H17 H 0.8962 -0.0844 0.5607 0.093 Uiso 1 1 calc R . .
C18 C 0.723(2) -0.1770(15) 0.4193(16) 0.057(5) Uani 1 1 d . . .
H18 H 0.8055 -0.1862 0.3695 0.068 Uiso 1 1 calc R . .
C19 C -0.4939(19) 0.2968(14) -0.2478(13) 0.033(4) Uani 1 1 d . . .
C20 C -0.3725(19) 0.2309(13) -0.1877(12) 0.028(3) Uani 1 1 d U . .
C21 C -0.202(2) 0.2638(14) -0.1802(14) 0.040(4) Uani 1 1 d . . .
H21 H -0.1580 0.3321 -0.2093 0.048 Uiso 1 1 calc R . .
C22 C -0.0929(19) 0.1980(13) -0.1301(12) 0.033(3) Uani 1 1 d U . .
H22 H 0.0225 0.2163 -0.1360 0.040 Uiso 1 1 calc R . .
C23 C -0.314(2) 0.0810(14) -0.0730(13) 0.057(5) Uani 1 1 d . . .
H23 H -0.3534 0.0177 -0.0356 0.068 Uiso 1 1 calc R . .
C24 C -0.442(2) 0.1401(14) -0.1256(14) 0.049(5) Uani 1 1 d . . .
H24 H -0.5575 0.1211 -0.1198 0.059 Uiso 1 1 calc R . .
C25 C -0.4207(18) 0.4295(14) -0.2415(12) 0.031(4) Uani 1 1 d . . .
C26 C -0.389(2) 0.4880(13) -0.3345(12) 0.041(4) Uani 1 1 d . . .
H26 H -0.4069 0.4375 -0.4096 0.049 Uiso 1 1 calc R . .
C27 C -0.335(2) 0.6101(15) -0.3307(15) 0.048(4) Uani 1 1 d . . .
H27 H -0.3321 0.6411 -0.3999 0.058 Uiso 1 1 calc R . .
C28 C -0.288(2) 0.6829(14) -0.2238(14) 0.043(4) Uani 1 1 d . . .
H28 H -0.2392 0.7647 -0.2183 0.051 Uiso 1 1 calc R . .
C29 C -0.309(2) 0.6400(14) -0.1213(15) 0.054(5) Uani 1 1 d . . .
H29 H -0.2835 0.6932 -0.0475 0.065 Uiso 1 1 calc R . .
C30 C -0.371(2) 0.5142(14) -0.1302(12) 0.039(4) Uani 1 1 d . . .
H30 H -0.3800 0.4847 -0.0606 0.047 Uiso 1 1 calc R . .
C31 C -0.564(2) 0.2143(13) -0.3799(12) 0.030(4) Uani 1 1 d . . .
C32 C -0.735(2) 0.1783(16) -0.4107(12) 0.053(5) Uani 1 1 d . . .
H32 H -0.8117 0.1984 -0.3588 0.063 Uiso 1 1 calc R . .
C33 C -0.786(2) 0.1113(18) -0.5222(18) 0.073(6) Uani 1 1 d . . .
H33 H -0.9015 0.0810 -0.5485 0.087 Uiso 1 1 calc R . .
C34 C -0.671(4) 0.0887(15) -0.5945(18) 0.099(9) Uani 1 1 d . . .
H34 H -0.7132 0.0440 -0.6708 0.119 Uiso 1 1 calc R . .
C35 C -0.489(3) 0.1255(15) -0.5677(14) 0.063(6) Uani 1 1 d . . .
H35 H -0.4138 0.1060 -0.6211 0.075 Uiso 1 1 calc R . .
C36 C -0.437(2) 0.1953(13) -0.4500(13) 0.042(4) Uani 1 1 d . . .
H36 H -0.3224 0.2268 -0.4212 0.050 Uiso 1 1 calc R . .
C37 C 0.1148(11) -0.0316(8) -0.1743(8) 0.009(2) Uani 1 1 d U . .
H37A H 0.0297 -0.0811 -0.2364 0.013 Uiso 1 1 calc R . .
H37B H 0.2096 -0.0731 -0.1640 0.013 Uiso 1 1 calc R . .
H37C H 0.1529 0.0458 -0.1952 0.013 Uiso 1 1 calc R . .
C40 C 0.848(3) -0.5668(19) 0.1595(14) 0.106(9) Uani 1 1 d . . .
H40A H 0.7652 -0.5695 0.0906 0.127 Uiso 1 1 calc R . .
H40B H 0.9552 -0.5789 0.1325 0.127 Uiso 1 1 calc R . .
C41 C 0.795(3) -0.6528(13) 0.216(3) 0.133(11) Uani 1 1 d . . .
H41A H 0.8480 -0.7232 0.1926 0.160 Uiso 1 1 calc R . .
H41B H 0.6723 -0.6787 0.1943 0.160 Uiso 1 1 calc R . .
C42 C 0.834(2) -0.6107(19) 0.3440(17) 0.088(6) Uani 1 1 d . . .
H42A H 0.7346 -0.6329 0.3819 0.106 Uiso 1 1 calc R . .
H42B H 0.9262 -0.6467 0.3760 0.106 Uiso 1 1 calc R . .
C43 C 0.882(3) -0.480(2) 0.3629(16) 0.081(6) Uani 1 1 d . . .
H43A H 0.9973 -0.4542 0.4044 0.097 Uiso 1 1 calc R . .
H43B H 0.8060 -0.4404 0.4104 0.097 Uiso 1 1 calc R . .
C44 C -0.874(2) 0.5346(16) -0.1541(18) 0.073(5) Uani 1 1 d . . .
H44A H -0.8160 0.5214 -0.0805 0.087 Uiso 1 1 calc R . .
H44B H -0.9924 0.5368 -0.1453 0.087 Uiso 1 1 calc R . .
C45 C -0.789(4) 0.655(2) -0.184(3) 0.152(12) Uani 1 1 d . . .
H45A H -0.8407 0.7236 -0.1512 0.182 Uiso 1 1 calc R . .
H45B H -0.6675 0.6733 -0.1552 0.182 Uiso 1 1 calc R . .
C46 C -0.823(4) 0.626(2) -0.317(3) 0.140(11) Uani 1 1 d . . .
H46A H -0.7196 0.6439 -0.3512 0.168 Uiso 1 1 calc R . .
H46B H -0.9069 0.6703 -0.3465 0.168 Uiso 1 1 calc R . .
C47 C -0.893(2) 0.4864(18) -0.3431(16) 0.071(5) Uani 1 1 d . . .
H47A H -1.0142 0.4712 -0.3700 0.086 Uiso 1 1 calc R . .
H47B H -0.8381 0.4455 -0.4059 0.086 Uiso 1 1 calc R . .

loop_
_atom_site_aniso_label
_atom_site_aniso_U_11
_atom_site_aniso_U_22
_atom_site_aniso_U_33
_atom_site_aniso_U_23
_atom_site_aniso_U_13
_atom_site_aniso_U_12
Pd 0.0394(3) 0.0377(3) 0.0424(3) 0.0187(2) -0.0065(2) 0.0092(2)
Cl1 0.065(2) 0.068(2) 0.066(2) 0.0309(19) 0.0021(19) 0.0176(19)
N1 0.037(7) 0.043(7) 0.032(6) 0.030(5) -0.013(5) 0.007(5)
N2 0.030(6) 0.033(6) 0.044(7) 0.004(5) 0.000(5) 0.006(5)
O1 0.038(6) 0.038(6) 0.047(6) 0.019(5) 0.007(5) 0.005(5)
O2 0.036(6) 0.078(8) 0.041(6) 0.037(6) 0.015(5) 0.036(6)
O3 0.045(6) 0.053(7) 0.076(8) 0.021(6) 0.023(6) 0.022(5)
O4 0.087(9) 0.088(10) 0.050(7) 0.034(7) 0.006(6) 0.041(7)
C1 0.027(7) 0.039(8) 0.021(7) 0.011(6) -0.015(5) 0.015(6)
C2 0.042(7) 0.031(6) 0.014(5) 0.008(4) 0.001(4) 0.013(5)
C3 0.012(5) 0.064(10) 0.043(8) 0.020(7) -0.001(5) 0.011(6)
C4 0.023(4) 0.041(5) 0.040(5) 0.013(4) 0.010(4) -0.003(4)
C5 0.029(6) 0.035(6) 0.055(7) 0.024(5) -0.014(5) 0.011(5)
C6 0.022(7) 0.030(7) 0.048(8) 0.015(6) 0.009(6) 0.002(5)
C7 0.033(8) 0.014(5) 0.030(7) 0.009(5) -0.007(6) 0.008(5)
C8 0.034(8) 0.056(11) 0.047(10) 0.025(8) -0.010(7) 0.005(7)
C9 0.061(11) 0.070(12) 0.016(6) -0.004(6) -0.002(6) 0.028(9)
C10 0.056(10) 0.037(10) 0.065(11) -0.008(8) -0.014(8) 0.012(8)
C11 0.058(9) 0.031(8) 0.043(9) 0.012(6) 0.018(7) 0.012(6)
C12 0.035(4) 0.029(4) 0.019(4) 0.015(3) 0.003(3) 0.000(3)
C13 0.036(7) 0.022(6) 0.042(7) 0.012(5) -0.008(6) 0.003(5)
C14 0.043(8) 0.056(11) 0.056(11) 0.017(9) -0.008(8) 0.007(7)
C15 0.111(15) 0.046(10) 0.058(11) 0.024(9) 0.038(11) 0.039(10)
C16 0.089(11) 0.045(9) 0.027(7) 0.007(6) -0.022(7) 0.017(8)
C17 0.099(15) 0.056(11) 0.053(11) 0.008(9) -0.059(10) -0.006(10)
C18 0.055(10) 0.036(8) 0.081(12) 0.024(8) -0.002(8) 0.003(7)
C19 0.033(7) 0.034(8) 0.039(8) 0.019(6) 0.018(6) 0.009(6)
C20 0.030(5) 0.029(5) 0.028(5) 0.012(4) 0.001(4) 0.006(4)
C21 0.050(10) 0.036(8) 0.045(9) 0.034(7) 0.006(7) 0.014(7)
C22 0.034(5) 0.031(5) 0.035(5) 0.009(4) 0.011(4) -0.002(4)
C23 0.060(9) 0.064(8) 0.064(8) 0.060(7) -0.004(6) 0.015(6)
C24 0.050(9) 0.049(9) 0.059(9) 0.047(8) 0.007(7) 0.004(7)
C25 0.029(8) 0.053(9) 0.020(7) 0.016(6) 0.009(6) 0.020(6)
C26 0.063(7) 0.038(6) 0.020(5) -0.006(4) -0.004(5) 0.023(5)
C27 0.054(8) 0.043(9) 0.047(9) 0.026(7) -0.011(7) 0.003(7)
C28 0.051(9) 0.033(8) 0.049(9) 0.024(7) -0.003(7) 0.012(7)
C29 0.059(10) 0.025(7) 0.067(11) 0.001(6) -0.027(8) 0.007(6)
C30 0.064(10) 0.039(9) 0.018(7) 0.003(6) 0.006(7) 0.024(8)
C31 0.052(8) 0.017(5) 0.019(5) 0.011(4) -0.007(5) 0.001(5)
C32 0.052(9) 0.074(11) 0.024(7) 0.019(7) -0.017(6) -0.010(8)
C33 0.076(12) 0.063(12) 0.073(14) 0.030(10) 0.004(9) -0.018(10)
C34 0.20(2) 0.019(8) 0.049(11) 0.002(7) -0.021(12) -0.022(11)
C35 0.131(16) 0.026(8) 0.024(7) -0.006(6) -0.007(8) 0.020(9)
C36 0.081(11) 0.025(7) 0.027(8) 0.005(6) 0.013(7) 0.026(7)
C37 0.005(4) 0.007(4) 0.015(4) 0.004(3) -0.003(3) 0.004(3)
C40 0.15(2) 0.15(2) 0.036(8) -0.002(11) 0.004(10) 0.107(18)
C41 0.123(17) 0.023(7) 0.23(3) -0.002(12) -0.050(19) 0.014(8)
C42 0.069(10) 0.103(15) 0.098(12) 0.054(10) 0.001(9) 0.002(9)
C43 0.114(14) 0.104(14) 0.050(8) 0.047(9) 0.027(8) 0.053(11)
C44 0.068(8) 0.054(7) 0.091(12) 0.019(7) -0.020(7) 0.014(6)
C45 0.101(16) 0.16(2) 0.15(2) -0.030(16) -0.056(14) 0.044(15)
C46 0.16(2) 0.109(19) 0.22(3) 0.101(18) 0.13(2) 0.089(17)
C47 0.064(9) 0.083(12) 0.060(10) -0.004(8) -0.003(8) 0.025(8)

loop_
_atom_type_symbol
_atom_type_description
_atom_type_scat_dispersion_real
_atom_type_scat_dispersion_imag
_atom_type_scat_source
C C 0.0033 0.0016 'International Tables Vol C Tables 4.2.6.8 and 6.1.1.4'
H H 0.0000 0.0000 'International Tables Vol C Tables 4.2.6.8 and 6.1.1.4'
Cl Cl 0.1484 0.1585 'International Tables Vol C Tables 4.2.6.8 and 6.1.1.4'
N N 0.0061 0.0033 'International Tables Vol C Tables 4.2.6.8 and 6.1.1.4'
O O 0.0106 0.0060 'International Tables Vol C Tables 4.2.6.8 and 6.1.1.4'
Pd Pd -0.9988 1.0072 'International Tables Vol C Tables 4.2.6.8 and 6.1.1.4'

loop_
_geom_angle_atom_site_label_1
_geom_angle_atom_site_label_2
_geom_angle_atom_site_label_3
_geom_angle
_geom_angle_site_symmetry_1
_geom_angle_site_symmetry_3
_geom_angle_publ_flag
N2 Pd N1 176.3(6) . . ?
N2 Pd C37 88.4(4) . . ?
N1 Pd C37 91.0(4) . . ?
N2 Pd Cl1 91.8(4) . . ?
N1 Pd Cl1 88.8(4) . . ?
C37 Pd Cl1 179.6(3) . . ?
C5 N1 C4 116.8(11) . . ?
C5 N1 Pd 119.9(9) . . ?
C4 N1 Pd 123.3(9) . . ?
C23 N2 C22 115.4(11) . . ?
C23 N2 Pd 118.7(9) . . ?
C22 N2 Pd 125.7(10) . . ?
C40 O3 C43 103.4(14) . . ?
C47 O4 C44 105.8(16) . . ?
O1 C1 C13 115.0(13) . . ?
O1 C1 C2 103.0(11) . . ?
C13 C1 C2 108.6(12) . . ?
O1 C1 C7 110.0(12) . . ?
C13 C1 C7 110.4(12) . . ?
C2 C1 C7 109.6(11) . . ?
C3 C2 C6 112.9(13) . . ?
C3 C2 C1 121.1(13) . . ?
C6 C2 C1 124.7(13) . . ?
C2 C3 C4 125.3(14) . . ?
N1 C4 C3 120.2(12) . . ?
N1 C5 C6 123.8(13) . . ?
C5 C6 C2 120.0(13) . . ?
C8 C7 C12 123.9(13) . . ?
C8 C7 C1 114.1(13) . . ?
C12 C7 C1 121.7(12) . . ?
C9 C8 C7 121.8(15) . . ?
C8 C9 C10 120.8(14) . . ?
C9 C10 C11 117.3(16) . . ?
C12 C11 C10 122.9(15) . . ?
C7 C12 C11 112.7(13) . . ?
C18 C13 C14 107.3(16) . . ?
C18 C13 C1 123.2(17) . . ?
C14 C13 C1 129.2(16) . . ?
C15 C14 C13 125.3(19) . . ?
C14 C15 C16 127(2) . . ?
C17 C16 C15 111.8(16) . . ?
C16 C17 C18 122.0(18) . . ?
C13 C18 C17 127(2) . . ?
O2 C19 C25 106.2(12) . . ?
O2 C19 C20 107.1(11) . . ?
C25 C19 C20 112.9(12) . . ?
O2 C19 C31 106.4(12) . . ?
C25 C19 C31 116.4(11) . . ?
C20 C19 C31 107.3(12) . . ?
C21 C20 C24 120.1(13) . . ?
C21 C20 C19 122.0(13) . . ?
C24 C20 C19 117.6(13) . . ?
C20 C21 C22 121.1(13) . . ?
C21 C22 N2 122.4(14) . . ?
N2 C23 C24 127.4(13) . . ?
C20 C24 C23 112.8(14) . . ?
C26 C25 C30 110.3(13) . . ?
C26 C25 C19 128.1(13) . . ?
C30 C25 C19 121.6(12) . . ?
C25 C26 C27 128.7(14) . . ?
C28 C27 C26 117.3(15) . . ?
C27 C28 C29 121.5(15) . . ?
C28 C29 C30 118.7(15) . . ?
C25 C30 C29 123.1(14) . . ?
C32 C31 C36 128.1(15) . . ?
C32 C31 C19 118.0(15) . . ?
C36 C31 C19 113.8(14) . . ?
C33 C32 C31 115.4(19) . . ?
C32 C33 C34 119.8(19) . . ?
C33 C34 C35 127.5(19) . . ?
C36 C35 C34 112(2) . . ?
C31 C36 C35 117.0(18) . . ?
C41 C40 O3 108.1(16) . . ?
C40 C41 C42 111.8(15) . . ?
C43 C42 C41 105.7(16) . . ?
C42 C43 O3 106.9(17) . . ?
O4 C44 C45 106.3(19) . . ?
C46 C45 C44 101(2) . . ?
C45 C46 C47 102.3(19) . . ?
O4 C47 C46 109.7(17) . . ?

loop_
_geom_bond_atom_site_label_1
_geom_bond_atom_site_label_2
_geom_bond_distance
_geom_bond_site_symmetry_2
_geom_bond_publ_flag
Pd N2 2.027(11) . ?
Pd N1 2.059(10) . ?
Pd C37 2.308(10) . ?
Pd Cl1 2.327(5) . ?
N1 C5 1.306(17) . ?
N1 C4 1.342(17) . ?
N2 C23 1.317(19) . ?
N2 C22 1.373(17) . ?
O1 C1 1.406(19) . ?
O2 C19 1.455(18) . ?
O3 C40 1.48(2) . ?
O3 C43 1.507(18) . ?
O4 C47 1.30(2) . ?
O4 C44 1.37(2) . ?
C1 C13 1.45(2) . ?
C1 C2 1.584(18) . ?
C1 C7 1.568(19) . ?
C2 C3 1.341(19) . ?
C2 C6 1.40(2) . ?
C3 C4 1.348(18) . ?
C5 C6 1.369(18) . ?
C7 C8 1.35(2) . ?
C7 C12 1.394(17) . ?
C8 C9 1.34(2) . ?
C9 C10 1.37(2) . ?
C10 C11 1.42(2) . ?
C11 C12 1.433(19) . ?
C13 C18 1.41(2) . ?
C13 C14 1.39(2) . ?
C14 C15 1.35(2) . ?
C15 C16 1.36(3) . ?
C16 C17 1.35(3) . ?
C17 C18 1.41(2) . ?
C19 C25 1.50(2) . ?
C19 C20 1.50(2) . ?
C19 C31 1.63(2) . ?
C20 C21 1.35(2) . ?
C20 C24 1.431(18) . ?
C21 C22 1.378(19) . ?
C23 C24 1.445(19) . ?
C25 C26 1.384(19) . ?
C25 C30 1.430(18) . ?
C26 C27 1.37(2) . ?
C27 C28 1.33(2) . ?
C28 C29 1.37(2) . ?
C29 C30 1.41(2) . ?
C31 C32 1.36(2) . ?
C31 C36 1.39(2) . ?
C32 C33 1.35(3) . ?
C33 C34 1.34(3) . ?
C34 C35 1.44(3) . ?
C35 C36 1.42(2) . ?
C40 C41 1.31(3) . ?
C41 C42 1.45(3) . ?
C42 C43 1.43(3) . ?
C44 C45 1.54(3) . ?
C45 C46 1.49(3) . ?
C46 C47 1.54(3) . ?

loop_
_geom_hbond_atom_site_label_D
_geom_hbond_atom_site_label_H
_geom_hbond_atom_site_label_A
_geom_hbond_distance_DH
_geom_hbond_distance_HA
_geom_hbond_distance_DA
_geom_hbond_angle_DHA
_geom_hbond_site_symmetry_A
O1 H1 O3 0.82 2.00 2.772(16) 157.1 .
O2 H2 O4 0.82 1.97 2.746(16) 158.9 .

loop_
_geom_torsion_atom_site_label_1
_geom_torsion_atom_site_label_2
_geom_torsion_atom_site_label_3
_geom_torsion_atom_site_label_4
_geom_torsion
_geom_torsion_site_symmetry_1
_geom_torsion_site_symmetry_2
_geom_torsion_site_symmetry_3
_geom_torsion_site_symmetry_4
_geom_torsion_publ_flag
C4 N1 N2 C22 4.4(11) . . . . ?
O1 C1 C2 C3 -40.6(19) . . . . ?
O2 C19 C20 C24 27(2) . . . . ?
O1 C1 C19 O2 177.6(16) . . . . ?
C3 C2 C1 O1 -40.6(19) . . . . ?
C8 C7 C1 O1 -47.8(16) . . . . ?
C18 C13 C1 O1 -4(2) . . . . ?
C24 C20 C19 O2 27(2) . . . . ?
C30 C25 C19 O2 55.2(17) . . . . ?
C32 C31 C19 O2 9.3(18) . . . . ?
